data_1536467
loop_
_publ_author_name
'Do Jung-Hwan'
'Kanatzidis, M.G.'

_publ_section_title
;
 The noncentrosymmetric chain compounds, A3 M2 As Se11 (A = K, Rb, Cs; M =
 Nb, Ta)
;
_journal_name_full 'Journal of Alloys Compd.'
_journal_page_first 41
_journal_page_last 49
_journal_volume 381
_journal_year 2004
_chemical_formula_sum 'As K3 Nb2 Se11'
_chemical_name_systematic 'K3 ((Nb2 Se2) (Se2)3 (As Se3))'
_space_group_IT_number 9
_symmetry_space_group_name_Hall 'C -2yc'
_symmetry_space_group_name_H-M 'C 1 c 1'
_cell_angle_alpha 90
_cell_angle_beta 100.483
_cell_angle_gamma 90
_cell_formula_units_Z 4
_cell_length_a 14.944
_cell_length_b 12.916
_cell_length_c 9.945
_cell_volume 1887.512
_citation_journal_id_ASTM JALCEU
_cod_data_source_file DoJung-Hwan_JALCEU_2004_1319.cif
_cod_data_source_block As1K3Nb2Se11
_cod_original_formula_sum 'As1 K3 Nb2 Se11'
_cod_database_code 1536467

loop_
_symmetry_equiv_pos_as_xyz
x,y,z
x,-y,z+1/2
x+1/2,y+1/2,z
x+1/2,-y+1/2,z+1/2

loop_
_atom_site_label
_atom_site_type_symbol
_atom_site_fract_x
_atom_site_fract_y
_atom_site_fract_z
_atom_site_occupancy
_atom_site_U_iso_or_equiv
Se11 Se-2 0.35983 0.42468 0.41276 1 0.0
Se3 Se-1 0.54118 0.0958 0.33062 1 0.0
Nb2 Nb+5 0.43287 0.27607 0.35378 1 0.0
Se4 Se-2 0.35329 0.15368 0.50991 1 0.0
Se10 Se-2 0.77092 0.17101 0.25424 1 0.0
Se7 Se-2 0.62741 0.18566 -0.09097 1 0.0
Se2 Se-1 0.60258 0.34664 0.37654 1 0.0
K1 K+1 0.47971 0.578 0.2531 1 0.0
As1 As+3 0.19804 0.14997 0.40018 1 0.0
Se9 Se-1 0.56563 0.25537 0.56465 1 0.0
Se8 Se-1 0.53289 0.03765 0.10676 1 0.0
Nb1 Nb+5 0.61918 0.21007 0.17049 1 0.0
K3 K+1 0.35157 0.0779 -0.1666 1 0.0
Se1 Se-1 0.43707 0.29951 0.09384 1 0.0
Se5 Se-2 0.63309 0.4087 0.09426 1 0.0
K2 K+1 0.73076 -0.06922 0.0829 1 0.0
Se6 Se-1 0.32179 0.19163 0.15297 1 0.0
